data_7227519
loop_
_publ_author_name
'Hu, Yue-Qiao'
'Zhang, Tao'
'Li, Mu-Qing'
'Wang, Yanyan'
'Zheng, Zhiping'
'Zheng, Yan-Zhen'

_publ_section_title
;
 Copper(i)/(ii)-redox triggered efficient and green rare-earth separation
 using a heterometallic metal--organic framework
;
_journal_issue 5
_journal_name_full 'Green Chem.'
_journal_page_first 1250
_journal_paper_doi 10.1039/C6GC02833K
_journal_volume 19
_journal_year 2017
_chemical_formula_sum 'C48 H72 Cu2 I2 N14 O23 Sm2'
_chemical_formula_weight 1894.78
_chemical_name_common 1-Sm
_chemical_name_systematic
; 
 ? 
;
_space_group_IT_number 2
_symmetry_cell_setting triclinic
_symmetry_space_group_name_Hall '-P 1'
_symmetry_space_group_name_H-M 'P -1'
_atom_sites_solution_hydrogens geom
_atom_sites_solution_primary direct
_atom_sites_solution_secondary difmap
_audit_creation_method SHELXL-97
_cell_angle_alpha 81.4630(10)
_cell_angle_beta 83.4160(10)
_cell_angle_gamma 64.1330(10)
_cell_formula_units_Z 1
_cell_length_a 11.0928(2)
_cell_length_b 12.4805(2)
_cell_length_c 15.1388(2)
_cell_measurement_reflns_used 9857
_cell_measurement_temperature 150(2)
_cell_measurement_theta_max 24.83
_cell_measurement_theta_min 2.39
_cell_volume 1862.06(5)
_computing_cell_refinement 'Bruker SMART'
_computing_data_collection 'Bruker SMART'
_computing_data_reduction 'Bruker SAINT'
_computing_molecular_graphics 'Bruker SHELXTL'
_computing_publication_material 'Bruker SHELXTL'
_computing_structure_refinement 'SHELXL-97 (Sheldrick, 1997)'
_computing_structure_solution 'SHELXS-97 (Sheldrick, 1990)'
_diffrn_ambient_temperature 150(2)
_diffrn_measured_fraction_theta_full 0.970
_diffrn_measured_fraction_theta_max 0.970
_diffrn_measurement_device_type 'CCD area detector'
_diffrn_measurement_method 'phi and omega scans'
_diffrn_radiation_monochromator graphite
_diffrn_radiation_source 'fine-focus sealed tube'
_diffrn_radiation_type MoK\a
_diffrn_radiation_wavelength 0.71073
_diffrn_reflns_av_R_equivalents 0.0148
_diffrn_reflns_av_sigmaI/netI 0.0192
_diffrn_reflns_limit_h_max 13
_diffrn_reflns_limit_h_min -11
_diffrn_reflns_limit_k_max 14
_diffrn_reflns_limit_k_min -14
_diffrn_reflns_limit_l_max 17
_diffrn_reflns_limit_l_min -17
_diffrn_reflns_number 15226
_diffrn_reflns_theta_full 24.86
_diffrn_reflns_theta_max 24.86
_diffrn_reflns_theta_min 1.82
_exptl_absorpt_coefficient_mu 3.020
_exptl_absorpt_correction_T_max 0.847
_exptl_absorpt_correction_T_min 0.762
_exptl_absorpt_correction_type multi-scan
_exptl_crystal_colour YELLOW
_exptl_crystal_density_diffrn 1.690
_exptl_crystal_density_method 'not measured'
_exptl_crystal_description BLOCK
_exptl_crystal_F_000 930
_exptl_crystal_size_max 0.135
_exptl_crystal_size_mid 0.075
_exptl_crystal_size_min 0.055
_refine_diff_density_max 1.620
_refine_diff_density_min -0.677
_refine_diff_density_rms 0.107
_refine_ls_extinction_method none
_refine_ls_goodness_of_fit_ref 1.024
_refine_ls_hydrogen_treatment mixed
_refine_ls_matrix_type full
_refine_ls_number_parameters 412
_refine_ls_number_reflns 6260
_refine_ls_number_restraints 20
_refine_ls_restrained_S_all 1.051
_refine_ls_R_factor_all 0.0279
_refine_ls_R_factor_gt 0.0245
_refine_ls_shift/su_max 0.001
_refine_ls_shift/su_mean 0.000
_refine_ls_structure_factor_coef Fsqd
_refine_ls_weighting_details 'calc w=1/[\s^2^(Fo^2^)+(0.0439P)^2^+4.8574P] where P=(Fo^2^+2Fc^2^)/3'
_refine_ls_weighting_scheme calc
_refine_ls_wR_factor_gt 0.0764
_refine_ls_wR_factor_ref 0.0791
_reflns_number_gt 5706
_reflns_number_total 6260
_reflns_threshold_expression >2sigma(I)
_cod_data_source_file c6gc02833k2.cif
_cod_data_source_block 1
_cod_depositor_comments 'Adding full bibliography for 7227519--7227529.cif.'
_cod_original_sg_symbol_H-M P-1
_cod_database_code 7227519

loop_
_symmetry_equiv_pos_as_xyz
'x, y, z'
'-x, -y, -z'

loop_
_atom_site_label
_atom_site_type_symbol
_atom_site_fract_x
_atom_site_fract_y
_atom_site_fract_z
_atom_site_U_iso_or_equiv
_atom_site_adp_type
_atom_site_occupancy
_atom_site_symmetry_multiplicity
_atom_site_calc_flag
_atom_site_refinement_flags
Sm1 Sm 0.903640(19) 0.388980(17) 0.036587(13) 0.02106(8) Uani 1 1 d .
Cu1 Cu 0.51409(5) 0.99920(5) 0.41169(3) 0.02900(13) Uani 1 1 d .
I1 I 0.65315(3) 1.07438(3) 0.492515(19) 0.03520(9) Uani 1 1 d .
O1 O 1.2675(3) 0.4478(3) 0.0516(2) 0.0325(7) Uani 1 1 d .
O1W O 0.5000 0.5000 -0.5000 0.270(9) Uani 1 2 d SU
O2 O 1.1058(3) 0.3877(3) 0.0691(2) 0.0336(7) Uani 1 1 d .
O3 O 0.9725(3) 0.6398(3) 0.10321(19) 0.0317(7) Uani 1 1 d .
O4 O 0.8334(3) 0.5500(3) 0.1268(2) 0.0336(7) Uani 1 1 d .
O5 O 1.0497(4) 0.1761(3) 0.0472(2) 0.0436(8) Uani 1 1 d .
O6 O 0.7954(3) 0.3083(3) -0.0446(2) 0.0355(7) Uani 1 1 d .
O7 O 0.8988(3) 0.3006(3) 0.1976(2) 0.0454(9) Uani 1 1 d .
O8 O 0.7125(3) 0.3698(4) 0.1341(2) 0.0475(9) Uani 1 1 d .
O9 O 0.7223(5) 0.2991(6) 0.2734(3) 0.101(2) Uani 1 1 d .
O10 O 0.0900(7) 0.8968(4) 0.1870(3) 0.0926(18) Uani 1 1 d .
O11 O 0.8804(9) 0.4566(7) 0.6883(7) 0.173(4) Uani 1 1 d D
N1 N 1.4140(4) 0.1294(3) 0.3107(2) 0.0311(8) Uani 1 1 d .
N2 N 0.6438(4) 0.8625(3) 0.3387(2) 0.0308(8) Uani 1 1 d .
N3 N 1.1986(5) 0.0187(4) -0.0234(3) 0.0525(12) Uani 1 1 d .
N4 N 0.6385(4) 0.3654(4) -0.1457(3) 0.0421(10) Uani 1 1 d .
N5 N 0.7760(5) 0.3229(4) 0.2038(3) 0.0466(11) Uani 1 1 d .
N6 N 0.0486(5) 0.9630(4) 0.3227(3) 0.0499(11) Uani 1 1 d .
N7 N 0.9019(6) 0.6073(5) 0.5911(4) 0.0645(14) Uani 1 1 d D
C1 C 1.4603(5) 0.2070(4) 0.2689(3) 0.0356(10) Uani 1 1 d .
H1A H 1.5379 0.2066 0.2900 0.043 Uiso 1 1 calc R
C2 C 1.4013(5) 0.2878(4) 0.1965(3) 0.0343(10) Uani 1 1 d .
H2A H 1.4388 0.3404 0.1680 0.041 Uiso 1 1 calc R
C3 C 1.2865(4) 0.2911(4) 0.1660(3) 0.0261(9) Uani 1 1 d .
C4 C 1.2381(5) 0.2110(4) 0.2090(3) 0.0367(11) Uani 1 1 d .
H4A H 1.1597 0.2104 0.1900 0.044 Uiso 1 1 calc R
C5 C 1.3047(5) 0.1321(4) 0.2796(3) 0.0390(11) Uani 1 1 d .
H5A H 1.2712 0.0765 0.3077 0.047 Uiso 1 1 calc R
C6 C 1.2159(4) 0.3813(4) 0.0898(3) 0.0271(9) Uani 1 1 d .
C7 C 0.7576(5) 0.8629(4) 0.2994(3) 0.0346(10) Uani 1 1 d .
H7A H 0.7860 0.9191 0.3149 0.042 Uiso 1 1 calc R
C8 C 0.8362(5) 0.7865(4) 0.2377(3) 0.0344(10) Uani 1 1 d .
H8A H 0.9170 0.7896 0.2122 0.041 Uiso 1 1 calc R
C9 C 0.7962(4) 0.7052(4) 0.2134(3) 0.0263(9) Uani 1 1 d .
C10 C 0.6816(5) 0.7003(5) 0.2563(4) 0.0438(13) Uani 1 1 d .
H10A H 0.6532 0.6428 0.2437 0.053 Uiso 1 1 calc R
C11 C 0.6095(5) 0.7796(5) 0.3173(4) 0.0446(13) Uani 1 1 d .
H11A H 0.5307 0.7753 0.3461 0.054 Uiso 1 1 calc R
C12 C 0.8744(4) 0.6239(4) 0.1423(3) 0.0267(9) Uani 1 1 d .
C13 C 1.3073(8) -0.0019(9) 0.0338(8) 0.121(4) Uani 1 1 d .
H13A H 1.2755 0.0607 0.0743 0.182 Uiso 1 1 calc R
H13B H 1.3843 0.0005 -0.0038 0.182 Uiso 1 1 calc R
H13C H 1.3343 -0.0804 0.0690 0.182 Uiso 1 1 calc R
C14 C 1.2265(7) -0.0651(5) -0.0889(4) 0.0622(17) Uani 1 1 d .
H14A H 1.1465 -0.0410 -0.1224 0.093 Uiso 1 1 calc R
H14B H 1.2508 -0.1459 -0.0580 0.093 Uiso 1 1 calc R
H14C H 1.3011 -0.0647 -0.1303 0.093 Uiso 1 1 calc R
C15 C 1.0795(5) 0.1063(4) -0.0100(3) 0.0405(11) Uani 1 1 d .
H15A H 1.0109 0.1167 -0.0472 0.049 Uiso 1 1 calc R
C16 C 0.5373(6) 0.3567(7) -0.0792(5) 0.074(2) Uani 1 1 d .
H16A H 0.5744 0.3324 -0.0200 0.111 Uiso 1 1 calc R
H16B H 0.5094 0.2970 -0.0936 0.111 Uiso 1 1 calc R
H16C H 0.4595 0.4348 -0.0792 0.111 Uiso 1 1 calc R
C17 C 0.6027(7) 0.4002(7) -0.2383(4) 0.0665(18) Uani 1 1 d .
H17A H 0.6795 0.4029 -0.2759 0.100 Uiso 1 1 calc R
H17B H 0.5267 0.4795 -0.2437 0.100 Uiso 1 1 calc R
H17C H 0.5776 0.3416 -0.2579 0.100 Uiso 1 1 calc R
C18 C 0.7583(5) 0.3423(4) -0.1224(3) 0.0360(11) Uani 1 1 d .
H18A H 0.8207 0.3520 -0.1676 0.043 Uiso 1 1 calc R
C19 C 0.0828(8) 0.8469(6) 0.3725(5) 0.079(2) Uani 1 1 d .
H19A H 0.1120 0.7859 0.3309 0.119 Uiso 1 1 calc R
H19B H 0.0041 0.8467 0.4091 0.119 Uiso 1 1 calc R
H19C H 0.1556 0.8290 0.4114 0.119 Uiso 1 1 calc R
C20 C 0.0031(6) 1.0645(5) 0.3723(4) 0.0549(14) Uani 1 1 d .
H20A H -0.0168 1.1374 0.3307 0.082 Uiso 1 1 calc R
H20B H 0.0733 1.0539 0.4111 0.082 Uiso 1 1 calc R
H20C H -0.0782 1.0714 0.4090 0.082 Uiso 1 1 calc R
C21 C 0.0571(7) 0.9768(6) 0.2349(4) 0.0630(17) Uani 1 1 d .
H21A H 0.0361 1.0554 0.2063 0.076 Uiso 1 1 calc R
C22 C 1.0176(16) 0.6151(16) 0.6083(11) 0.202(7) Uani 1 1 d U
H22A H 1.0602 0.5562 0.6588 0.302 Uiso 1 1 calc R
H22B H 0.9948 0.6958 0.6231 0.302 Uiso 1 1 calc R
H22C H 1.0797 0.5987 0.5553 0.302 Uiso 1 1 calc R
C23 C 0.8379(13) 0.6860(11) 0.5214(7) 0.149(4) Uani 1 1 d U
H23A H 0.7563 0.6777 0.5127 0.224 Uiso 1 1 calc R
H23B H 0.8972 0.6693 0.4671 0.224 Uiso 1 1 calc R
H23C H 0.8138 0.7678 0.5342 0.224 Uiso 1 1 calc R
C24 C 0.8551(15) 0.5329(9) 0.6365(7) 0.176(7) Uani 1 1 d D
H24A H 0.7685 0.5531 0.6171 0.211 Uiso 1 1 calc R

loop_
_atom_site_aniso_label
_atom_site_aniso_U_11
_atom_site_aniso_U_22
_atom_site_aniso_U_33
_atom_site_aniso_U_23
_atom_site_aniso_U_13
_atom_site_aniso_U_12
Sm1 0.02113(12) 0.01939(12) 0.01972(12) -0.00202(8) -0.00089(8) -0.00604(9)
Cu1 0.0289(3) 0.0301(3) 0.0231(3) -0.0045(2) -0.0018(2) -0.0075(2)
I1 0.03569(18) 0.04718(19) 0.02925(16) -0.00646(13) 0.00033(12) -0.02352(15)
O1 0.0333(17) 0.0275(16) 0.0320(16) 0.0054(13) -0.0081(13) -0.0099(14)
O1W 0.286(12) 0.294(12) 0.235(12) 0.007(9) -0.052(9) -0.131(9)
O2 0.0244(16) 0.0385(18) 0.0324(16) -0.0048(14) -0.0085(13) -0.0064(14)
O3 0.0333(17) 0.0357(17) 0.0271(15) -0.0110(13) 0.0079(13) -0.0157(14)
O4 0.0387(18) 0.0330(17) 0.0320(16) -0.0146(13) 0.0085(14) -0.0169(14)
O5 0.054(2) 0.0231(16) 0.0405(19) -0.0031(14) -0.0072(16) -0.0033(15)
O6 0.0417(19) 0.0327(17) 0.0370(18) -0.0068(14) -0.0064(15) -0.0184(15)
O7 0.0334(19) 0.052(2) 0.0366(18) 0.0104(16) 0.0029(15) -0.0112(16)
O8 0.0379(19) 0.073(3) 0.0358(19) 0.0020(18) -0.0003(16) -0.0301(19)
O9 0.070(3) 0.160(6) 0.055(3) 0.036(3) 0.010(2) -0.051(4)
O10 0.154(5) 0.061(3) 0.064(3) -0.019(2) -0.013(3) -0.042(3)
O11 0.157(7) 0.103(6) 0.194(9) 0.040(6) 0.064(7) -0.031(5)
N1 0.030(2) 0.034(2) 0.0275(19) 0.0045(15) -0.0074(16) -0.0127(17)
N2 0.030(2) 0.033(2) 0.0277(19) -0.0101(16) 0.0032(16) -0.0113(16)
N3 0.052(3) 0.035(2) 0.060(3) -0.013(2) 0.003(2) -0.008(2)
N4 0.033(2) 0.051(3) 0.043(2) -0.004(2) -0.0055(18) -0.019(2)
N5 0.048(3) 0.049(3) 0.038(2) 0.004(2) 0.010(2) -0.022(2)
N6 0.058(3) 0.052(3) 0.043(3) 0.002(2) -0.010(2) -0.028(2)
N7 0.083(4) 0.051(3) 0.055(3) 0.002(2) -0.002(3) -0.027(3)
C1 0.029(2) 0.043(3) 0.036(2) 0.005(2) -0.011(2) -0.017(2)
C2 0.033(2) 0.035(2) 0.036(2) 0.006(2) -0.009(2) -0.017(2)
C3 0.023(2) 0.027(2) 0.024(2) -0.0022(17) -0.0039(17) -0.0065(17)
C4 0.032(2) 0.043(3) 0.039(3) 0.008(2) -0.013(2) -0.021(2)
C5 0.040(3) 0.043(3) 0.038(3) 0.011(2) -0.008(2) -0.024(2)
C6 0.026(2) 0.023(2) 0.025(2) -0.0050(17) -0.0021(17) -0.0035(17)
C7 0.038(3) 0.034(2) 0.037(2) -0.015(2) 0.006(2) -0.019(2)
C8 0.033(2) 0.037(3) 0.035(2) -0.012(2) 0.007(2) -0.017(2)
C9 0.029(2) 0.024(2) 0.024(2) -0.0063(17) 0.0012(17) -0.0084(17)
C10 0.043(3) 0.052(3) 0.051(3) -0.028(3) 0.014(2) -0.031(3)
C11 0.036(3) 0.057(3) 0.052(3) -0.031(3) 0.020(2) -0.027(3)
C12 0.032(2) 0.026(2) 0.0184(19) -0.0022(16) -0.0010(17) -0.0093(18)
C13 0.051(4) 0.114(7) 0.179(10) -0.084(7) -0.028(5) 0.010(4)
C14 0.074(4) 0.034(3) 0.066(4) -0.018(3) 0.016(3) -0.012(3)
C15 0.045(3) 0.024(2) 0.044(3) 0.000(2) -0.003(2) -0.008(2)
C16 0.035(3) 0.091(5) 0.080(5) 0.019(4) -0.004(3) -0.021(3)
C17 0.057(4) 0.094(5) 0.052(4) -0.002(3) -0.018(3) -0.034(4)
C18 0.034(3) 0.040(3) 0.039(3) -0.012(2) 0.001(2) -0.019(2)
C19 0.105(6) 0.062(4) 0.077(5) 0.020(4) -0.035(4) -0.042(4)
C20 0.050(3) 0.064(4) 0.044(3) -0.002(3) -0.002(3) -0.020(3)
C21 0.091(5) 0.056(4) 0.050(3) 0.000(3) -0.012(3) -0.039(4)
C22 0.183(10) 0.236(11) 0.210(11) -0.072(8) -0.012(8) -0.097(8)
C23 0.164(8) 0.135(7) 0.091(6) -0.001(6) -0.011(6) -0.013(6)
C24 0.268(18) 0.083(7) 0.111(9) -0.010(7) 0.086(10) -0.039(9)

loop_
_atom_type_symbol
_atom_type_description
_atom_type_scat_dispersion_real
_atom_type_scat_dispersion_imag
_atom_type_scat_source
C C 0.0033 0.0016 'International Tables Vol C Tables 4.2.6.8 and 6.1.1.4'
H H 0.0000 0.0000 'International Tables Vol C Tables 4.2.6.8 and 6.1.1.4'
N N 0.0061 0.0033 'International Tables Vol C Tables 4.2.6.8 and 6.1.1.4'
O O 0.0106 0.0060 'International Tables Vol C Tables 4.2.6.8 and 6.1.1.4'
Cu Cu 0.3201 1.2651 'International Tables Vol C Tables 4.2.6.8 and 6.1.1.4'
I I -0.4742 1.8119 'International Tables Vol C Tables 4.2.6.8 and 6.1.1.4'
Sm Sm -0.1638 3.4418 'International Tables Vol C Tables 4.2.6.8 and 6.1.1.4'

loop_
_geom_angle_atom_site_label_1
_geom_angle_atom_site_label_2
_geom_angle_atom_site_label_3
_geom_angle
_geom_angle_site_symmetry_1
_geom_angle_site_symmetry_3
O2 Sm1 O3 77.59(10) . 2_765
O2 Sm1 O4 76.41(11) . .
O3 Sm1 O4 130.16(10) 2_765 .
O2 Sm1 O6 147.20(11) . .
O3 Sm1 O6 75.97(11) 2_765 .
O4 Sm1 O6 136.14(11) . .
O2 Sm1 O5 79.03(12) . .
O3 Sm1 O5 75.39(11) 2_765 .
O4 Sm1 O5 137.98(11) . .
O6 Sm1 O5 75.81(11) . .
O2 Sm1 O1 124.56(11) . 2_765
O3 Sm1 O1 83.19(11) 2_765 2_765
O4 Sm1 O1 77.81(11) . 2_765
O6 Sm1 O1 70.84(10) . 2_765
O5 Sm1 O1 143.81(11) . 2_765
O2 Sm1 O8 132.67(11) . .
O3 Sm1 O8 147.12(11) 2_765 .
O4 Sm1 O8 77.16(12) . .
O6 Sm1 O8 71.15(12) . .
O5 Sm1 O8 95.88(13) . .
O1 Sm1 O8 86.48(11) 2_765 .
O2 Sm1 O7 84.61(11) . .
O3 Sm1 O7 144.46(11) 2_765 .
O4 Sm1 O7 73.06(12) . .
O6 Sm1 O7 106.41(12) . .
O5 Sm1 O7 71.14(12) . .
O1 Sm1 O7 131.75(11) 2_765 .
O8 Sm1 O7 50.24(11) . .
O2 Sm1 N5 108.66(12) . .
O3 Sm1 N5 156.69(12) 2_765 .
O4 Sm1 N5 72.78(12) . .
O6 Sm1 N5 89.20(12) . .
O5 Sm1 N5 83.67(12) . .
O1 Sm1 N5 109.13(12) 2_765 .
O8 Sm1 N5 25.07(12) . .
O7 Sm1 N5 25.19(11) . .
O2 Sm1 C6 102.12(11) . 2_765
O3 Sm1 C6 71.04(11) 2_765 2_765
O4 Sm1 C6 73.91(11) . 2_765
O6 Sm1 C6 87.27(11) . 2_765
O5 Sm1 C6 145.19(11) . 2_765
O1 Sm1 C6 22.97(11) 2_765 2_765
O8 Sm1 C6 107.26(12) . 2_765
O7 Sm1 C6 143.57(11) . 2_765
N5 Sm1 C6 126.91(12) . 2_765
N2 Cu1 N1 101.12(15) . 1_465
N2 Cu1 I1 109.01(10) . .
N1 Cu1 I1 109.07(10) 1_465 .
N2 Cu1 I1 107.70(11) . 2_676
N1 Cu1 I1 109.62(10) 1_465 2_676
I1 Cu1 I1 118.86(2) . 2_676
N2 Cu1 Cu1 128.24(11) . 2_676
N1 Cu1 Cu1 130.64(11) 1_465 2_676
I1 Cu1 Cu1 59.67(2) . 2_676
I1 Cu1 Cu1 59.18(2) 2_676 2_676
Cu1 I1 Cu1 61.14(2) . 2_676
C6 O1 Sm1 107.2(3) . 2_765
C6 O2 Sm1 176.5(3) . .
C12 O3 Sm1 138.6(3) . 2_765
C12 O4 Sm1 137.6(3) . .
C15 O5 Sm1 128.8(3) . .
C18 O6 Sm1 127.0(3) . .
N5 O7 Sm1 96.3(3) . .
N5 O8 Sm1 96.7(3) . .
C1 N1 C5 116.9(4) . .
C1 N1 Cu1 122.5(3) . 1_645
C5 N1 Cu1 120.3(3) . 1_645
C7 N2 C11 116.4(4) . .
C7 N2 Cu1 121.0(3) . .
C11 N2 Cu1 121.8(3) . .
C15 N3 C14 122.8(5) . .
C15 N3 C13 119.2(5) . .
C14 N3 C13 117.9(5) . .
C18 N4 C16 120.7(5) . .
C18 N4 C17 121.5(5) . .
C16 N4 C17 117.8(5) . .
O9 N5 O8 121.8(5) . .
O9 N5 O7 121.6(5) . .
O8 N5 O7 116.6(4) . .
O9 N5 Sm1 178.0(5) . .
O8 N5 Sm1 58.2(2) . .
O7 N5 Sm1 58.5(2) . .
C21 N6 C20 120.6(5) . .
C21 N6 C19 121.7(6) . .
C20 N6 C19 117.7(5) . .
C24 N7 C23 121.9(10) . .
C24 N7 C22 125.4(11) . .
C23 N7 C22 112.7(10) . .
N1 C1 C2 123.5(4) . .
C1 C2 C3 119.0(4) . .
C4 C3 C2 117.9(4) . .
C4 C3 C6 121.4(4) . .
C2 C3 C6 120.7(4) . .
C5 C4 C3 119.2(4) . .
N1 C5 C4 123.5(4) . .
O1 C6 O2 123.2(4) . .
O1 C6 C3 118.3(4) . .
O2 C6 C3 118.5(4) . .
O1 C6 Sm1 49.8(2) . 2_765
O2 C6 Sm1 74.4(2) . 2_765
C3 C6 Sm1 162.8(3) . 2_765
N2 C7 C8 123.6(4) . .
C7 C8 C9 119.3(4) . .
C8 C9 C10 117.7(4) . .
C8 C9 C12 121.5(4) . .
C10 C9 C12 120.7(4) . .
C11 C10 C9 119.1(4) . .
N2 C11 C10 123.8(4) . .
O4 C12 O3 126.8(4) . .
O4 C12 C9 117.1(4) . .
O3 C12 C9 116.2(4) . .
O5 C15 N3 125.1(5) . .
O6 C18 N4 123.9(5) . .
O10 C21 N6 125.4(6) . .
O11 C24 N7 142.5(16) . .

loop_
_geom_bond_atom_site_label_1
_geom_bond_atom_site_label_2
_geom_bond_distance
_geom_bond_site_symmetry_2
Sm1 O2 2.344(3) .
Sm1 O3 2.371(3) 2_765
Sm1 O4 2.391(3) .
Sm1 O6 2.393(3) .
Sm1 O5 2.426(3) .
Sm1 O1 2.437(3) 2_765
Sm1 O8 2.520(3) .
Sm1 O7 2.527(3) .
Sm1 N5 2.945(4) .
Sm1 C6 3.046(4) 2_765
Cu1 N2 2.063(4) .
Cu1 N1 2.071(3) 1_465
Cu1 I1 2.6064(6) .
Cu1 I1 2.6196(6) 2_676
Cu1 Cu1 2.6581(10) 2_676
I1 Cu1 2.6196(6) 2_676
O1 C6 1.244(5) .
O1 Sm1 2.437(3) 2_765
O2 C6 1.261(5) .
O3 C12 1.257(5) .
O3 Sm1 2.371(3) 2_765
O4 C12 1.252(5) .
O5 C15 1.235(6) .
O6 C18 1.244(6) .
O7 N5 1.261(5) .
O8 N5 1.256(5) .
O9 N5 1.213(6) .
O10 C21 1.222(8) .
O11 C24 1.095(8) .
N1 C1 1.334(6) .
N1 C5 1.336(6) .
N1 Cu1 2.071(3) 1_645
N2 C7 1.335(6) .
N2 C11 1.338(6) .
N3 C15 1.314(6) .
N3 C14 1.458(7) .
N3 C13 1.474(9) .
N4 C18 1.310(6) .
N4 C16 1.449(7) .
N4 C17 1.453(7) .
N6 C21 1.312(7) .
N6 C20 1.436(7) .
N6 C19 1.440(8) .
N7 C24 1.324(8) .
N7 C23 1.356(11) .
N7 C22 1.385(15) .
C1 C2 1.381(6) .
C2 C3 1.385(6) .
C3 C4 1.381(6) .
C3 C6 1.505(6) .
C4 C5 1.375(6) .
C6 Sm1 3.046(4) 2_765
C7 C8 1.376(6) .
C8 C9 1.379(6) .
C9 C10 1.381(6) .
C9 C12 1.511(6) .
C10 C11 1.373(7) .
